data_4088457
loop_
_publ_author_name
'B\"ahr, Susanne'
'Simonneau, Antoine'
'Irran, Elisabeth'
'Oestreich, Martin'

_publ_section_title
;
 An Air-Stable Dimeric Ru--S Complex with an NHC as Ancillary Ligand for
 Cooperative Si--H Bond Activation
;
_journal_issue 7
_journal_name_full Organometallics
_journal_page_first 925
_journal_paper_doi 10.1021/acs.organomet.6b00110
_journal_volume 35
_journal_year 2016
_chemical_formula_moiety 'C62 H74 N4 Ru2 S2, 2(C32 H12 B F24), 2(C H2 Cl2)'
_chemical_formula_sum 'C128 H102 B2 Cl4 F48 N4 Ru2 S2'
_chemical_formula_weight 3037.82
_space_group_IT_number 14
_space_group_name_Hall '-P 2yn'
_space_group_name_H-M_alt 'P 1 21/n 1'
_symmetry_cell_setting monoclinic
_symmetry_space_group_name_H-M 'P 1 21/n 1'
_atom_sites_solution_hydrogens geom
_atom_sites_solution_primary direct
_atom_sites_solution_secondary difmap
_audit_creation_method
;
CrysAlisPro, Agilent Technologies,
Version 1.171.37.35 (release 13-08-2014 CrysAlis171 .NET)
(compiled Aug 13 2014,18:06:01)
;
_cell_angle_alpha 90.00
_cell_angle_beta 102.9546(13)
_cell_angle_gamma 90.00
_cell_formula_units_Z 4
_cell_length_a 24.3853(3)
_cell_length_b 16.0918(2)
_cell_length_c 33.0002(4)
_cell_measurement_reflns_used 9746
_cell_measurement_temperature 150(2)
_cell_measurement_theta_max 73.6010
_cell_measurement_theta_min 2.5370
_cell_volume 12619.8(3)
_computing_cell_refinement
;
CrysAlisPro, Agilent Technologies,
Version 1.171.37.35 (release 13-08-2014 CrysAlis171 .NET)
(compiled Aug 13 2014,18:06:01)
;
_computing_data_collection
;
CrysAlisPro, Agilent Technologies,
Version 1.171.37.35 (release 13-08-2014 CrysAlis171 .NET)
(compiled Aug 13 2014,18:06:01)
;
_computing_data_reduction
;
CrysAlisPro, Agilent Technologies,
Version 1.171.37.35 (release 13-08-2014 CrysAlis171 .NET)
(compiled Aug 13 2014,18:06:01)
;
_computing_structure_refinement 'SHELXL-97 (Sheldrick, 1997)'
_computing_structure_solution 'SHELXS-97 (Sheldrick, 1990)'
_diffrn_ambient_environment N~2~
_diffrn_ambient_temperature 150.00(10)
_diffrn_detector 'CCD plate'
_diffrn_detector_area_resol_mean 10.5435
_diffrn_detector_type Atlas
_diffrn_measured_fraction_theta_full 0.999
_diffrn_measured_fraction_theta_max 0.999
_diffrn_measurement_device 'four-circle diffractometer'
_diffrn_measurement_device_type 'SuperNova, Single source at offset, Atlas'
_diffrn_measurement_method '\w scans'
_diffrn_radiation_monochromator mirror
_diffrn_radiation_probe x-ray
_diffrn_radiation_type 'Cu K\a'
_diffrn_radiation_wavelength 1.54184
_diffrn_reflns_av_R_equivalents 0.0651
_diffrn_reflns_av_sigmaI/netI 0.0780
_diffrn_reflns_limit_h_max 20
_diffrn_reflns_limit_h_min -29
_diffrn_reflns_limit_k_max 17
_diffrn_reflns_limit_k_min -19
_diffrn_reflns_limit_l_max 34
_diffrn_reflns_limit_l_min -39
_diffrn_reflns_number 51689
_diffrn_reflns_theta_full 67.50
_diffrn_reflns_theta_max 67.50
_diffrn_reflns_theta_min 2.55
_diffrn_source 'sealed X-ray tube'
_diffrn_source_type 'SuperNova (Cu) X-ray Source'
_exptl_absorpt_coefficient_mu 4.125
_exptl_absorpt_correction_T_max 0.7611
_exptl_absorpt_correction_T_min 0.4135
_exptl_absorpt_correction_type multi-scan
_exptl_absorpt_process_details
;
CrysAlisPro, Agilent Technologies,
Version 1.171.37.35 (release 13-08-2014 CrysAlis171 .NET)
(compiled Aug 13 2014,18:06:01)
Empirical absorption correction using spherical harmonics,
 implemented in SCALE3 ABSPACK scaling algorithm.
;
_exptl_crystal_colour orange
_exptl_crystal_density_diffrn 1.599
_exptl_crystal_density_method 'not measured'
_exptl_crystal_description rod
_exptl_crystal_F_000 6112
_exptl_crystal_size_max 0.26
_exptl_crystal_size_mid 0.08
_exptl_crystal_size_min 0.07
_refine_diff_density_max 3.149
_refine_diff_density_min -2.250
_refine_diff_density_rms 0.185
_refine_ls_extinction_method none
_refine_ls_goodness_of_fit_ref 1.085
_refine_ls_hydrogen_treatment constr
_refine_ls_matrix_type fullcycle
_refine_ls_number_parameters 1785
_refine_ls_number_reflns 22713
_refine_ls_number_restraints 0
_refine_ls_restrained_S_all 1.085
_refine_ls_R_factor_all 0.1394
_refine_ls_R_factor_gt 0.1032
_refine_ls_shift/su_max 0.005
_refine_ls_shift/su_mean 0.000
_refine_ls_structure_factor_coef Fsqd
_refine_ls_weighting_details 'calc w=1/[\s^2^(Fo^2^)+(0.0516P)^2^+241.5857P] where P=(Fo^2^+2Fc^2^)/3'
_refine_ls_weighting_scheme calc
_refine_ls_wR_factor_gt 0.2242
_refine_ls_wR_factor_ref 0.2494
_reflns_number_gt 16081
_reflns_number_total 22713
_reflns_threshold_expression >2sigma(I)
_cod_data_source_file om6b00110_si_002.cif
_cod_data_source_block cu-1561
_cod_original_sg_symbol_H-M P21/n
_cod_database_code 4088457

loop_
_symmetry_equiv_pos_as_xyz
'x, y, z'
'-x+1/2, y+1/2, -z+1/2'
'-x, -y, -z'
'x-1/2, -y-1/2, z-1/2'

loop_
_atom_site_label
_atom_site_type_symbol
_atom_site_fract_x
_atom_site_fract_y
_atom_site_fract_z
_atom_site_U_iso_or_equiv
_atom_site_adp_type
_atom_site_occupancy
_atom_site_symmetry_multiplicity
_atom_site_calc_flag
_atom_site_refinement_flags
Ru1 Ru 0.55160(3) 0.46947(4) 0.730856(19) 0.017 Uani 1 1 d .
Ru2 Ru 0.42519(2) 0.51468(4) 0.649763(18) 0.015 Uani 1 1 d .
S1 S 0.45875(8) 0.41246(12) 0.70470(6) 0.018 Uani 1 1 d .
S2 S 0.52012(8) 0.56620(12) 0.67310(6) 0.016 Uani 1 1 d .
N1 N 0.5408(3) 0.6427(4) 0.7729(2) 0.022 Uani 1 1 d .
N2 N 0.4872(3) 0.5545(5) 0.7934(2) 0.022 Uani 1 1 d .
N3 N 0.4019(3) 0.6613(4) 0.7070(2) 0.019 Uani 1 1 d .
N4 N 0.3570(3) 0.5529(4) 0.7176(2) 0.020 Uani 1 1 d .
C1 C 0.5738(3) 0.3413(5) 0.7263(3) 0.022 Uani 1 1 d .
C2 C 0.6071(4) 0.3860(6) 0.7036(3) 0.023 Uani 1 1 d .
C3 C 0.6398(4) 0.4545(5) 0.7245(3) 0.024 Uani 1 1 d .
H3A H 0.6549 0.4958 0.7071 0.028 Uiso 1 1 calc R
C4 C 0.6433(3) 0.4735(5) 0.7660(3) 0.024 Uani 1 1 d .
C5 C 0.6103(4) 0.4257(6) 0.7880(3) 0.026 Uani 1 1 d .
H5A H 0.6053 0.4470 0.8154 0.031 Uiso 1 1 calc R
C6 C 0.5772(3) 0.3576(5) 0.7697(3) 0.022 Uani 1 1 d .
C7 C 0.6074(4) 0.3656(6) 0.6590(3) 0.030 Uani 1 1 d .
H7A H 0.6437 0.3412 0.6576 0.046 Uiso 1 1 calc R
H7B H 0.6013 0.4165 0.6423 0.046 Uiso 1 1 calc R
H7C H 0.5772 0.3258 0.6481 0.046 Uiso 1 1 calc R
C8 C 0.6820(4) 0.5397(7) 0.7876(3) 0.037 Uani 1 1 d .
H8A H 0.7164 0.5141 0.8039 0.056 Uiso 1 1 calc R
H8B H 0.6634 0.5710 0.8062 0.056 Uiso 1 1 calc R
H8C H 0.6917 0.5775 0.7670 0.056 Uiso 1 1 calc R
C9 C 0.5474(4) 0.3038(6) 0.7953(3) 0.037 Uani 1 1 d .
H9A H 0.5656 0.2491 0.7994 0.055 Uiso 1 1 calc R
H9B H 0.5079 0.2971 0.7808 0.055 Uiso 1 1 calc R
H9C H 0.5494 0.3299 0.8224 0.055 Uiso 1 1 calc R
C10 C 0.4741(4) 0.3046(5) 0.6942(3) 0.024 Uani 1 1 d .
C11 C 0.5310(4) 0.2808(5) 0.7057(3) 0.028 Uani 1 1 d .
C12 C 0.5478(5) 0.1993(6) 0.7021(4) 0.043 Uani 1 1 d .
H12A H 0.5866 0.1854 0.7089 0.052 Uiso 1 1 calc R
C13 C 0.5076(5) 0.1378(6) 0.6883(4) 0.047 Uani 1 1 d .
H13A H 0.5185 0.0816 0.6859 0.057 Uiso 1 1 calc R
C14 C 0.4516(5) 0.1605(6) 0.6784(4) 0.043 Uani 1 1 d .
H14A H 0.4244 0.1183 0.6693 0.052 Uiso 1 1 calc R
C15 C 0.4324(4) 0.2422(6) 0.6809(3) 0.026 Uani 1 1 d .
C16 C 0.3705(4) 0.2526(6) 0.6708(3) 0.028 Uani 1 1 d .
C17 C 0.3381(4) 0.2353(6) 0.6306(3) 0.028 Uani 1 1 d .
C18 C 0.2804(4) 0.2443(6) 0.6221(3) 0.029 Uani 1 1 d .
H18A H 0.2592 0.2343 0.5947 0.035 Uiso 1 1 calc R
C19 C 0.2522(4) 0.2676(7) 0.6527(3) 0.036 Uani 1 1 d .
C20 C 0.2843(4) 0.2779(6) 0.6932(3) 0.032 Uani 1 1 d .
H20A H 0.2657 0.2911 0.7148 0.039 Uiso 1 1 calc R
C21 C 0.3421(4) 0.2696(6) 0.7027(3) 0.031 Uani 1 1 d .
C22 C 0.3640(4) 0.2038(7) 0.5957(3) 0.036 Uani 1 1 d .
H22A H 0.3422 0.2246 0.5690 0.053 Uiso 1 1 calc R
H22B H 0.3637 0.1429 0.5956 0.053 Uiso 1 1 calc R
H22C H 0.4029 0.2237 0.6001 0.053 Uiso 1 1 calc R
C23 C 0.1893(4) 0.2793(8) 0.6423(4) 0.046 Uani 1 1 d .
H23A H 0.1795 0.3275 0.6574 0.069 Uiso 1 1 calc R
H23B H 0.1712 0.2295 0.6504 0.069 Uiso 1 1 calc R
H23C H 0.1762 0.2883 0.6123 0.069 Uiso 1 1 calc R
C24 C 0.3744(5) 0.2728(7) 0.7478(3) 0.038 Uani 1 1 d .
H24A H 0.3479 0.2803 0.7659 0.057 Uiso 1 1 calc R
H24B H 0.4009 0.3194 0.7516 0.057 Uiso 1 1 calc R
H24C H 0.3951 0.2207 0.7550 0.057 Uiso 1 1 calc R
C25 C 0.5230(3) 0.5625(5) 0.7672(3) 0.020 Uani 1 1 d .
C26 C 0.5163(4) 0.6827(6) 0.8011(3) 0.025 Uani 1 1 d .
C27 C 0.4821(4) 0.6287(6) 0.8142(3) 0.026 Uani 1 1 d .
C28 C 0.5834(4) 0.6820(6) 0.7544(3) 0.024 Uani 1 1 d .
H28A H 0.5975 0.6416 0.7369 0.036 Uiso 1 1 calc R
H28B H 0.6146 0.7016 0.7765 0.036 Uiso 1 1 calc R
H28C H 0.5666 0.7293 0.7373 0.036 Uiso 1 1 calc R
C29 C 0.5296(5) 0.7716(6) 0.8134(3) 0.038 Uani 1 1 d .
H29A H 0.5077 0.7888 0.8335 0.056 Uiso 1 1 calc R
H29B H 0.5200 0.8070 0.7887 0.056 Uiso 1 1 calc R
H29C H 0.5698 0.7769 0.8260 0.056 Uiso 1 1 calc R
C30 C 0.4463(4) 0.6381(7) 0.8445(3) 0.038 Uani 1 1 d .
H30A H 0.4484 0.6955 0.8547 0.057 Uiso 1 1 calc R
H30B H 0.4594 0.6002 0.8680 0.057 Uiso 1 1 calc R
H30C H 0.4072 0.6247 0.8311 0.057 Uiso 1 1 calc R
C31 C 0.4608(4) 0.4784(6) 0.8030(3) 0.028 Uani 1 1 d .
H31A H 0.4688 0.4336 0.7850 0.041 Uiso 1 1 calc R
H31B H 0.4200 0.4867 0.7982 0.041 Uiso 1 1 calc R
H31C H 0.4758 0.4635 0.8321 0.041 Uiso 1 1 calc R
C32 C 0.4471(3) 0.5244(5) 0.5904(2) 0.019 Uani 1 1 d .
C33 C 0.4294(4) 0.4408(5) 0.5928(2) 0.021 Uani 1 1 d .
C34 C 0.3762(4) 0.4273(5) 0.6031(3) 0.022 Uani 1 1 d .
H34A H 0.3678 0.3707 0.6126 0.027 Uiso 1 1 calc R
C35 C 0.3394(3) 0.4933(5) 0.6074(3) 0.021 Uani 1 1 d .
C36 C 0.3580(3) 0.5760(6) 0.6027(2) 0.021 Uani 1 1 d .
H36A H 0.3369 0.6228 0.6120 0.025 Uiso 1 1 calc R
C37 C 0.4102(4) 0.5940(5) 0.5931(2) 0.020 Uani 1 1 d .
C38 C 0.4660(4) 0.3693(5) 0.5870(3) 0.025 Uani 1 1 d .
H38A H 0.4479 0.3380 0.5621 0.037 Uiso 1 1 calc R
H38B H 0.4716 0.3328 0.6113 0.037 Uiso 1 1 calc R
H38C H 0.5025 0.3902 0.5837 0.037 Uiso 1 1 calc R
C39 C 0.2819(4) 0.4775(6) 0.6144(3) 0.028 Uani 1 1 d .
H39A H 0.2550 0.4728 0.5875 0.043 Uiso 1 1 calc R
H39B H 0.2708 0.5236 0.6303 0.043 Uiso 1 1 calc R
H39C H 0.2820 0.4256 0.6300 0.043 Uiso 1 1 calc R
C40 C 0.4265(4) 0.6819(5) 0.5861(3) 0.025 Uani 1 1 d .
H40A H 0.4264 0.6900 0.5566 0.038 Uiso 1 1 calc R
H40B H 0.4643 0.6931 0.6030 0.038 Uiso 1 1 calc R
H40C H 0.3996 0.7202 0.5942 0.038 Uiso 1 1 calc R
C41 C 0.5457(3) 0.5652(5) 0.6252(3) 0.019 Uani 1 1 d .
C42 C 0.5058(3) 0.5451(5) 0.5885(3) 0.020 Uani 1 1 d .
C43 C 0.5183(4) 0.5509(6) 0.5495(3) 0.023 Uani 1 1 d .
H43A H 0.4906 0.5367 0.5254 0.028 Uiso 1 1 calc R
C44 C 0.5708(4) 0.5771(6) 0.5457(3) 0.030 Uani 1 1 d .
H44A H 0.5799 0.5798 0.5192 0.036 Uiso 1 1 calc R
C45 C 0.6101(4) 0.5995(6) 0.5815(3) 0.028 Uani 1 1 d .
H45A H 0.6460 0.6186 0.5789 0.034 Uiso 1 1 calc R
C46 C 0.5989(3) 0.5949(6) 0.6214(3) 0.023 Uani 1 1 d .
C47 C 0.6448(3) 0.6290(5) 0.6558(3) 0.021 Uani 1 1 d .
C48 C 0.6980(4) 0.5910(6) 0.6657(3) 0.027 Uani 1 1 d .
C49 C 0.7402(4) 0.6281(6) 0.6964(3) 0.030 Uani 1 1 d .
H49A H 0.7759 0.6019 0.7041 0.036 Uiso 1 1 calc R
C50 C 0.7314(4) 0.7014(7) 0.7156(3) 0.032 Uani 1 1 d .
C51 C 0.6808(4) 0.7421(6) 0.7024(3) 0.026 Uani 1 1 d .
H51A H 0.6754 0.7947 0.7140 0.031 Uiso 1 1 calc R
C52 C 0.6372(3) 0.7076(5) 0.6725(3) 0.022 Uani 1 1 d .
C53 C 0.7131(4) 0.5144(6) 0.6445(3) 0.036 Uani 1 1 d .
H53A H 0.6790 0.4902 0.6272 0.055 Uiso 1 1 calc R
H53B H 0.7310 0.4739 0.6655 0.055 Uiso 1 1 calc R
H53C H 0.7392 0.5293 0.6270 0.055 Uiso 1 1 calc R
C54 C 0.7779(4) 0.7394(8) 0.7490(3) 0.044 Uani 1 1 d .
H54A H 0.8141 0.7325 0.7412 0.067 Uiso 1 1 calc R
H54B H 0.7791 0.7115 0.7756 0.067 Uiso 1 1 calc R
H54C H 0.7703 0.7988 0.7517 0.067 Uiso 1 1 calc R
C55 C 0.5845(4) 0.7576(6) 0.6564(3) 0.028 Uani 1 1 d .
H55A H 0.5893 0.8136 0.6683 0.041 Uiso 1 1 calc R
H55B H 0.5525 0.7303 0.6644 0.041 Uiso 1 1 calc R
H55C H 0.5773 0.7612 0.6260 0.041 Uiso 1 1 calc R
C56 C 0.3950(3) 0.5803(5) 0.6957(3) 0.021 Uani 1 1 d .
C57 C 0.3694(4) 0.6844(6) 0.7350(3) 0.023 Uani 1 1 d .
C58 C 0.3412(4) 0.6149(6) 0.7414(3) 0.026 Uani 1 1 d .
C59 C 0.4352(4) 0.7226(5) 0.6904(3) 0.024 Uani 1 1 d .
H59A H 0.4581 0.6944 0.6737 0.036 Uiso 1 1 calc R
H59B H 0.4598 0.7523 0.7134 0.036 Uiso 1 1 calc R
H59C H 0.4099 0.7623 0.6729 0.036 Uiso 1 1 calc R
C60 C 0.3680(4) 0.7699(6) 0.7511(3) 0.035 Uani 1 1 d .
H60A H 0.3417 0.7724 0.7696 0.053 Uiso 1 1 calc R
H60B H 0.3556 0.8083 0.7277 0.053 Uiso 1 1 calc R
H60C H 0.4057 0.7856 0.7665 0.053 Uiso 1 1 calc R
C61 C 0.2997(4) 0.6009(7) 0.7676(3) 0.036 Uani 1 1 d .
H61A H 0.2964 0.6515 0.7835 0.055 Uiso 1 1 calc R
H61B H 0.3125 0.5549 0.7869 0.055 Uiso 1 1 calc R
H61C H 0.2630 0.5872 0.7498 0.055 Uiso 1 1 calc R
C62 C 0.3318(4) 0.4699(5) 0.7150(3) 0.025 Uani 1 1 d .
H62A H 0.3470 0.4358 0.6955 0.038 Uiso 1 1 calc R
H62B H 0.2909 0.4745 0.7053 0.038 Uiso 1 1 calc R
H62C H 0.3407 0.4439 0.7426 0.038 Uiso 1 1 calc R
B1 B 0.2997(4) 0.9543(6) 0.5080(3) 0.020 Uani 1 1 d .
B2 B 0.1066(4) 0.4676(7) 0.4009(3) 0.024 Uani 1 1 d .
C63 C 0.3229(4) 0.9655(5) 0.5581(3) 0.020 Uani 1 1 d .
C64 C 0.3782(4) 0.9449(5) 0.5762(3) 0.023 Uani 1 1 d .
H64A H 0.4022 0.9287 0.5585 0.028 Uiso 1 1 calc R
C65 C 0.4005(4) 0.9467(5) 0.6191(3) 0.021 Uani 1 1 d .
C66 C 0.3666(4) 0.9689(6) 0.6460(3) 0.027 Uani 1 1 d .
H66A H 0.3813 0.9698 0.6752 0.032 Uiso 1 1 calc R
C67 C 0.3111(4) 0.9898(6) 0.6294(3) 0.029 Uani 1 1 d .
C68 C 0.2896(4) 0.9879(5) 0.5863(3) 0.022 Uani 1 1 d .
H68A H 0.2512 1.0021 0.5757 0.027 Uiso 1 1 calc R
C69 C 0.4608(4) 0.9262(6) 0.6345(3) 0.028 Uani 1 1 d .
C70 C 0.2750(4) 1.0124(7) 0.6584(3) 0.034 Uani 1 1 d .
C71 C 0.2363(4) 0.9930(6) 0.4902(3) 0.022 Uani 1 1 d .
C72 C 0.2211(4) 1.0707(6) 0.5030(3) 0.023 Uani 1 1 d .
H72A H 0.2478 1.1006 0.5232 0.027 Uiso 1 1 calc R
C73 C 0.1683(4) 1.1065(7) 0.4875(3) 0.032 Uani 1 1 d .
C74 C 0.1294(4) 1.0661(7) 0.4565(3) 0.036 Uani 1 1 d .
H74A H 0.0932 1.0895 0.4459 0.043 Uiso 1 1 calc R
C75 C 0.1444(4) 0.9907(7) 0.4413(3) 0.035 Uani 1 1 d .
C76 C 0.1960(4) 0.9543(6) 0.4589(3) 0.026 Uani 1 1 d .
H76A H 0.2043 0.9012 0.4493 0.031 Uiso 1 1 calc R
C77 C 0.1534(4) 1.1864(7) 0.5041(3) 0.036 Uani 1 1 d .
C78 C 0.1055(4) 0.9501(8) 0.4068(3) 0.042 Uani 1 1 d .
C79 C 0.3395(4) 1.0021(5) 0.4811(3) 0.022 Uani 1 1 d .
C80 C 0.3825(4) 1.0595(6) 0.4969(3) 0.026 Uani 1 1 d .
H80A H 0.3890 1.0747 0.5254 0.032 Uiso 1 1 calc R
C81 C 0.4158(4) 1.0947(6) 0.4724(3) 0.033 Uani 1 1 d .
C82 C 0.4067(4) 1.0754(6) 0.4305(3) 0.031 Uani 1 1 d .
H82A H 0.4294 1.0993 0.4136 0.037 Uiso 1 1 calc R
C83 C 0.3636(4) 1.0202(7) 0.4138(3) 0.033 Uani 1 1 d .
C84 C 0.3302(4) 0.9851(6) 0.4387(3) 0.028 Uani 1 1 d .
H84A H 0.3004 0.9489 0.4264 0.034 Uiso 1 1 calc R
C85 C 0.4607(5) 1.1532(8) 0.4903(4) 0.048 Uani 1 1 d .
C86 C 0.3538(5) 0.9959(9) 0.3690(3) 0.047 Uani 1 1 d .
C87 C 0.3009(4) 0.8534(6) 0.5002(3) 0.022 Uani 1 1 d .
C88 C 0.3414(4) 0.8139(6) 0.4832(3) 0.024 Uani 1 1 d .
H88A H 0.3695 0.8464 0.4749 0.028 Uiso 1 1 calc R
C89 C 0.3420(4) 0.7274(7) 0.4782(3) 0.035 Uani 1 1 d .
C90 C 0.3030(4) 0.6777(6) 0.4910(3) 0.034 Uani 1 1 d .
H90A H 0.3036 0.6190 0.4881 0.041 Uiso 1 1 calc R
C91 C 0.2626(4) 0.7163(6) 0.5085(3) 0.032 Uani 1 1 d .
C92 C 0.2622(4) 0.8023(6) 0.5132(3) 0.027 Uani 1 1 d .
H92A H 0.2346 0.8269 0.5256 0.033 Uiso 1 1 calc R
C93 C 0.3856(5) 0.6889(7) 0.4588(3) 0.039 Uani 1 1 d .
C94 C 0.2194(4) 0.6653(7) 0.5210(3) 0.035 Uani 1 1 d .
C95 C 0.1295(4) 0.5319(6) 0.3701(3) 0.023 Uani 1 1 d .
C96 C 0.1599(3) 0.6047(5) 0.3835(3) 0.023 Uani 1 1 d .
H96A H 0.1653 0.6209 0.4118 0.027 Uiso 1 1 calc R
C97 C 0.1825(4) 0.6541(6) 0.3566(3) 0.023 Uani 1 1 d .
C98 C 0.1753(4) 0.6334(5) 0.3149(3) 0.023 Uani 1 1 d .
H98A H 0.1902 0.6674 0.2965 0.028 Uiso 1 1 calc R
C99 C 0.1457(4) 0.5620(6) 0.3010(3) 0.026 Uani 1 1 d .
C100 C 0.1236(4) 0.5127(6) 0.3281(3) 0.025 Uani 1 1 d .
H10A H 0.1036 0.4638 0.3176 0.030 Uiso 1 1 calc R
C101 C 0.2165(4) 0.7299(6) 0.3720(3) 0.028 Uani 1 1 d .
C102 C 0.1372(4) 0.5385(6) 0.2562(3) 0.029 Uani 1 1 d .
C103 C 0.0461(4) 0.4266(6) 0.3775(3) 0.026 Uani 1 1 d .
C104 C 0.0066(4) 0.4705(6) 0.3479(3) 0.029 Uani 1 1 d .
H10B H 0.0161 0.5243 0.3397 0.035 Uiso 1 1 calc R
C105 C -0.0458(4) 0.4382(7) 0.3303(3) 0.034 Uani 1 1 d .
C106 C -0.0624(4) 0.3619(6) 0.3414(3) 0.031 Uani 1 1 d .
H10C H -0.0989 0.3411 0.3296 0.037 Uiso 1 1 calc R
C107 C -0.0243(4) 0.3155(6) 0.3706(3) 0.031 Uani 1 1 d .
C108 C 0.0285(4) 0.3485(6) 0.3889(3) 0.025 Uani 1 1 d .
H10D H 0.0532 0.3173 0.4097 0.030 Uiso 1 1 calc R
C109 C -0.0858(5) 0.4885(7) 0.2989(4) 0.044 Uani 1 1 d .
C110 C -0.0417(4) 0.2334(7) 0.3836(3) 0.035 Uani 1 1 d .
C111 C 0.0916(3) 0.5146(6) 0.4416(3) 0.023 Uani 1 1 d .
C112 C 0.0652(4) 0.5925(6) 0.4378(3) 0.028 Uani 1 1 d .
H11A H 0.0581 0.6207 0.4119 0.033 Uiso 1 1 calc R
C113 C 0.0493(4) 0.6291(6) 0.4717(3) 0.031 Uani 1 1 d .
C114 C 0.0590(4) 0.5909(7) 0.5102(3) 0.033 Uani 1 1 d .
H11B H 0.0487 0.6171 0.5332 0.040 Uiso 1 1 calc R
C115 C 0.0841(4) 0.5142(7) 0.5142(3) 0.032 Uani 1 1 d .
C116 C 0.0993(4) 0.4754(6) 0.4805(3) 0.026 Uani 1 1 d .
H11C H 0.1151 0.4212 0.4840 0.032 Uiso 1 1 calc R
C117 C 0.0245(5) 0.7157(8) 0.4671(3) 0.046 Uani 1 1 d .
C118 C 0.0980(4) 0.4745(8) 0.5563(3) 0.040 Uani 1 1 d .
C119 C 0.1571(4) 0.4000(6) 0.4139(3) 0.024 Uani 1 1 d .
C120 C 0.1606(4) 0.3281(6) 0.3913(3) 0.027 Uani 1 1 d .
H12B H 0.1309 0.3156 0.3682 0.032 Uiso 1 1 calc R
C121 C 0.2065(4) 0.2731(6) 0.4014(3) 0.030 Uani 1 1 d .
C122 C 0.2506(4) 0.2885(6) 0.4354(3) 0.028 Uani 1 1 d .
H12C H 0.2811 0.2507 0.4428 0.034 Uiso 1 1 calc R
C123 C 0.2487(4) 0.3606(6) 0.4581(3) 0.025 Uani 1 1 d .
C124 C 0.2035(3) 0.4152(6) 0.4475(3) 0.021 Uani 1 1 d .
H12D H 0.2038 0.4644 0.4634 0.026 Uiso 1 1 calc R
C125 C 0.2070(5) 0.1953(8) 0.3771(4) 0.046 Uani 1 1 d .
C126 C 0.2934(4) 0.3797(7) 0.4962(3) 0.031 Uani 1 1 d .
F1 F 0.4946(2) 0.9825(4) 0.6232(2) 0.042 Uani 1 1 d .
F2 F 0.4750(3) 0.8539(4) 0.6198(2) 0.051 Uani 1 1 d .
F3 F 0.4761(3) 0.9223(5) 0.67628(19) 0.051 Uani 1 1 d .
F4 F 0.2571(4) 0.9487(5) 0.6760(3) 0.090 Uani 1 1 d .
F5 F 0.3007(3) 1.0635(5) 0.6888(2) 0.058 Uani 1 1 d .
F6 F 0.2288(3) 1.0566(5) 0.6401(2) 0.061 Uani 1 1 d .
F7 F 0.1295(4) 1.1761(5) 0.5367(3) 0.073 Uani 1 1 d .
F8 F 0.1977(3) 1.2362(5) 0.5189(2) 0.056 Uani 1 1 d .
F9 F 0.1173(3) 1.2321(5) 0.4765(2) 0.059 Uani 1 1 d .
F10 F 0.0682(4) 1.0013(6) 0.3841(3) 0.092 Uani 1 1 d .
F11 F 0.1297(4) 0.9264(7) 0.3767(3) 0.102 Uani 1 1 d .
F12 F 0.0750(5) 0.8947(8) 0.4173(4) 0.121 Uani 1 1 d .
F13 F 0.4422(6) 1.2195(9) 0.5061(4) 0.053 Uani 0.50 1 d P
F13A F 0.4603(6) 1.1822(9) 0.5268(4) 0.050 Uani 0.50 1 d P
F14 F 0.4983(6) 1.1183(9) 0.5226(4) 0.053 Uani 0.50 1 d P
F14A F 0.5104(6) 1.1218(9) 0.4955(4) 0.050 Uani 0.50 1 d P
F15 F 0.4965(8) 1.1726(12) 0.4671(6) 0.074 Uani 0.50 1 d P
F15A F 0.4662(8) 1.2156(12) 0.4637(6) 0.076 Uani 0.50 1 d P
F16 F 0.3146(6) 0.9375(9) 0.3561(4) 0.050 Uani 0.50 1 d P
F16A F 0.3029(7) 0.9833(11) 0.3522(5) 0.062 Uani 0.50 1 d P
F17 F 0.3182(8) 1.0613(12) 0.3452(6) 0.084 Uani 0.50 1 d P
F17A F 0.3772(7) 1.0476(11) 0.3471(5) 0.063 Uani 0.50 1 d P
F18 F 0.3917(6) 1.0023(10) 0.3505(4) 0.053 Uani 0.50 1 d P
F18A F 0.3857(6) 0.9247(10) 0.3658(5) 0.065 Uani 0.50 1 d P
F19 F 0.3687(4) 0.6205(6) 0.4377(3) 0.086 Uani 1 1 d .
F20 F 0.4348(4) 0.6803(6) 0.4832(3) 0.079 Uani 1 1 d .
F21 F 0.3980(4) 0.7369(6) 0.4274(3) 0.077 Uani 1 1 d .
F22 F 0.1919(5) 0.6161(7) 0.4927(3) 0.103 Uani 1 1 d .
F23 F 0.1760(4) 0.7095(6) 0.5309(3) 0.089 Uani 1 1 d .
F24 F 0.2363(5) 0.6273(7) 0.5563(3) 0.103 Uani 1 1 d .
F25 F 0.2108(3) 0.7550(4) 0.4087(2) 0.050 Uani 1 1 d .
F26 F 0.2041(3) 0.7941(5) 0.3461(2) 0.058 Uani 1 1 d .
F27 F 0.2716(3) 0.7169(5) 0.3761(2) 0.061 Uani 1 1 d .
F28 F 0.0970(3) 0.5860(4) 0.2323(2) 0.046 Uani 1 1 d .
F29 F 0.1834(3) 0.5502(4) 0.2415(2) 0.046 Uani 1 1 d .
F30 F 0.1219(3) 0.4597(4) 0.2485(2) 0.046 Uani 1 1 d .
F31 F -0.0662(5) 0.5129(8) 0.2674(4) 0.120 Uani 1 1 d .
F32 F -0.0954(5) 0.5632(7) 0.3127(3) 0.106 Uani 1 1 d .
F33 F -0.1352(4) 0.4579(7) 0.2855(3) 0.099 Uani 1 1 d .
F34 F -0.0756(3) 0.1918(5) 0.3534(2) 0.062 Uani 1 1 d .
F35 F -0.0719(4) 0.2407(6) 0.4128(3) 0.078 Uani 1 1 d .
F36 F 0.0001(3) 0.1835(5) 0.3982(3) 0.072 Uani 1 1 d .
F37 F 0.0638(4) 0.7738(6) 0.4775(3) 0.084 Uani 1 1 d .
F38 F -0.0038(3) 0.7318(5) 0.4288(3) 0.073 Uani 1 1 d .
F39 F -0.0096(4) 0.7296(6) 0.4926(3) 0.088 Uani 1 1 d .
F40 F 0.0593(3) 0.4848(5) 0.5775(2) 0.066 Uani 1 1 d .
F41 F 0.1026(5) 0.3934(8) 0.5547(4) 0.114 Uani 1 1 d .
F42 F 0.1440(4) 0.5058(6) 0.5801(3) 0.083 Uani 1 1 d .
F43 F 0.1685(4) 0.1419(7) 0.3819(3) 0.097 Uani 1 1 d .
F44 F 0.1907(3) 0.2099(5) 0.3356(2) 0.062 Uani 1 1 d .
F45 F 0.2588(6) 0.1676(9) 0.3779(4) 0.134 Uani 1 1 d .
F46 F 0.3146(3) 0.4560(4) 0.4953(2) 0.046 Uani 1 1 d .
F47 F 0.3374(3) 0.3274(4) 0.50091(19) 0.042 Uani 1 1 d .
F48 F 0.2746(3) 0.3738(4) 0.5307(2) 0.047 Uani 1 1 d .
Cl1 Cl 0.28768(13) 0.7745(2) 0.62932(10) 0.055 Uani 1 1 d .
Cl2 Cl 0.2183(2) 0.6852(3) 0.67577(16) 0.096 Uani 1 1 d .
C127 C 0.2192(5) 0.7575(8) 0.6371(4) 0.053 Uani 1 1 d .
H12E H 0.2038 0.8107 0.6446 0.064 Uiso 1 1 calc R
H12F H 0.1947 0.7379 0.6107 0.064 Uiso 1 1 calc R
Cl3 Cl 0.8577(3) 0.0740(4) 0.4313(2) 0.133 Uani 1 1 d .
Cl4 Cl 0.9661(3) -0.0046(5) 0.4451(2) 0.139 Uani 1 1 d .
C128 C 0.9229(6) 0.0624(10) 0.4653(5) 0.073 Uani 1 1 d .
H12G H 0.9177 0.0402 0.4921 0.087 Uiso 1 1 calc R
H12H H 0.9414 0.1174 0.4705 0.087 Uiso 1 1 calc R

loop_
_atom_site_aniso_label
_atom_site_aniso_U_11
_atom_site_aniso_U_22
_atom_site_aniso_U_33
_atom_site_aniso_U_23
_atom_site_aniso_U_13
_atom_site_aniso_U_12
Ru1 0.016 0.018 0.015 0.000 -0.001 0.000
Ru2 0.015 0.017 0.014 -0.001 0.001 -0.001
S1 0.018 0.017 0.016 0.002 0.001 0.000
S2 0.016 0.018 0.014 0.000 0.001 0.000
N1 0.024 0.018 0.022 -0.006 0.004 -0.006
N2 0.023 0.025 0.016 -0.005 0.003 -0.002
N3 0.024 0.015 0.019 -0.003 0.006 0.002
N4 0.019 0.023 0.019 -0.002 0.007 -0.004
C1 0.016 0.017 0.028 0.005 -0.003 0.006
C2 0.023 0.026 0.020 0.002 0.002 0.008
C3 0.024 0.022 0.024 0.002 0.002 0.004
C4 0.016 0.021 0.030 0.004 -0.003 0.002
C5 0.019 0.028 0.026 0.007 -0.007 0.000
C6 0.019 0.019 0.024 0.009 -0.004 0.006
C7 0.032 0.030 0.031 -0.006 0.011 0.007
C8 0.032 0.037 0.035 0.000 -0.008 -0.006
C9 0.042 0.030 0.040 0.015 0.012 -0.002
C10 0.028 0.015 0.025 0.001 -0.004 -0.002
C11 0.040 0.013 0.029 -0.003 0.002 -0.003
C12 0.047 0.022 0.054 -0.004 -0.002 0.006
C13 0.040 0.018 0.070 -0.016 -0.018 0.003
C14 0.046 0.019 0.057 -0.006 -0.003 -0.005
C15 0.024 0.022 0.029 0.000 0.001 -0.009
C16 0.035 0.018 0.027 0.004 0.001 -0.003
C17 0.045 0.018 0.020 -0.001 0.004 -0.013
C18 0.027 0.028 0.030 0.006 0.002 -0.007
C19 0.031 0.035 0.039 0.012 0.004 -0.009
C20 0.038 0.023 0.036 0.004 0.008 -0.009
C21 0.035 0.028 0.029 0.002 0.003 -0.012
C22 0.038 0.039 0.029 -0.006 0.007 -0.008
C23 0.026 0.050 0.059 0.020 0.003 -0.003
C24 0.045 0.039 0.029 0.008 0.007 -0.014
C25 0.015 0.025 0.017 0.001 -0.002 0.001
C26 0.023 0.027 0.023 -0.001 0.003 -0.002
C27 0.021 0.035 0.020 -0.003 -0.002 -0.003
C28 0.021 0.026 0.027 -0.008 0.010 -0.011
C29 0.045 0.024 0.044 -0.017 0.013 -0.007
C30 0.034 0.049 0.034 -0.013 0.015 -0.003
C31 0.030 0.029 0.023 0.002 0.004 -0.007
C32 0.022 0.025 0.009 -0.003 0.002 0.000
C33 0.032 0.018 0.012 -0.010 0.002 0.003
C34 0.023 0.021 0.018 -0.005 -0.004 -0.006
C35 0.021 0.023 0.017 0.000 -0.001 -0.007
C36 0.021 0.031 0.009 0.005 -0.002 0.006
C37 0.025 0.023 0.009 0.003 -0.005 -0.004
C38 0.023 0.019 0.031 -0.008 0.005 0.005
C39 0.018 0.041 0.025 0.001 0.003 -0.008
C40 0.030 0.020 0.026 0.000 0.006 0.001
C41 0.019 0.015 0.020 0.001 -0.001 0.002
C42 0.020 0.018 0.021 -0.003 0.005 0.002
C43 0.022 0.028 0.019 -0.008 0.007 -0.002
C44 0.031 0.041 0.022 -0.005 0.013 -0.004
C45 0.026 0.035 0.026 -0.008 0.009 0.002
C46 0.018 0.023 0.028 -0.005 0.004 0.000
C47 0.015 0.025 0.023 -0.001 0.004 -0.004
C48 0.021 0.026 0.035 -0.007 0.007 -0.005
C49 0.023 0.036 0.031 0.003 0.005 -0.008
C50 0.019 0.046 0.029 -0.005 0.002 -0.009
C51 0.022 0.027 0.030 -0.003 0.007 -0.010
C52 0.019 0.023 0.024 0.004 0.007 -0.003
C53 0.026 0.033 0.051 -0.013 0.009 0.002
C54 0.026 0.063 0.037 -0.015 -0.009 -0.010
C55 0.028 0.021 0.035 -0.002 0.008 -0.001
C56 0.019 0.025 0.020 0.002 0.007 0.006
C57 0.019 0.031 0.017 -0.004 0.002 0.003
C58 0.025 0.029 0.025 -0.009 0.007 -0.002
C59 0.020 0.019 0.032 0.002 0.003 -0.005
C60 0.042 0.028 0.041 -0.009 0.021 0.002
C61 0.039 0.043 0.036 -0.002 0.028 0.001
C62 0.027 0.021 0.031 0.001 0.011 -0.005
B1 0.019 0.028 0.014 0.000 0.003 0.000
B2 0.025 0.026 0.020 0.000 0.002 -0.006
C63 0.025 0.014 0.020 -0.001 0.007 0.000
C64 0.028 0.023 0.019 -0.005 0.005 -0.003
C65 0.022 0.017 0.021 -0.001 0.001 -0.003
C66 0.033 0.023 0.025 0.000 0.009 -0.005
C67 0.035 0.024 0.030 -0.001 0.014 -0.002
C68 0.028 0.022 0.021 -0.007 0.014 -0.007
C69 0.032 0.027 0.023 0.000 0.001 -0.002
C70 0.027 0.047 0.030 -0.002 0.012 0.000
C71 0.019 0.027 0.022 0.001 0.005 -0.002
C72 0.021 0.026 0.020 0.002 0.002 0.005
C73 0.027 0.041 0.028 0.006 0.007 -0.003
C74 0.036 0.045 0.029 0.006 0.013 0.003
C75 0.032 0.043 0.030 0.003 0.004 -0.003
C76 0.020 0.039 0.018 0.003 0.002 -0.002
C77 0.036 0.039 0.034 0.009 0.009 0.020
C78 0.026 0.068 0.026 0.004 -0.008 -0.003
C79 0.020 0.024 0.021 0.002 0.003 0.000
C80 0.025 0.024 0.031 -0.005 0.008 -0.006
C81 0.036 0.034 0.033 0.007 0.015 0.006
C82 0.038 0.027 0.028 0.005 0.008 -0.001
C83 0.031 0.044 0.023 0.003 0.004 0.004
C84 0.023 0.040 0.021 0.000 0.006 -0.001
C85 0.057 0.046 0.048 -0.010 0.028 -0.015
C86 0.041 0.077 0.028 0.001 0.018 -0.019
C87 0.021 0.028 0.014 0.001 -0.004 -0.002
C88 0.026 0.025 0.020 -0.007 0.003 0.006
C89 0.037 0.037 0.023 -0.006 -0.007 0.005
C90 0.038 0.030 0.026 -0.005 -0.010 0.000
C91 0.038 0.031 0.019 0.001 -0.012 0.000
C92 0.028 0.029 0.022 0.000 0.000 -0.014
C93 0.046 0.038 0.025 -0.014 -0.006 0.010
C94 0.027 0.035 0.033 -0.001 -0.012 -0.005
C95 0.026 0.025 0.017 0.002 0.004 0.005
C96 0.021 0.024 0.022 -0.002 0.003 0.000
C97 0.024 0.022 0.024 0.005 0.005 0.007
C98 0.025 0.020 0.022 -0.002 0.003 0.003
C99 0.026 0.023 0.030 0.002 0.010 0.004
C100 0.026 0.034 0.016 0.000 0.007 0.001
C101 0.027 0.029 0.023 -0.002 -0.001 0.001
C102 0.035 0.026 0.024 0.005 0.005 0.000
C103 0.028 0.028 0.020 -0.002 0.003 -0.002
C104 0.029 0.034 0.022 0.008 0.003 -0.003
C105 0.029 0.042 0.026 0.000 -0.002 0.002
C106 0.024 0.036 0.032 -0.004 0.003 0.001
C107 0.034 0.038 0.022 -0.002 0.007 0.000
C108 0.024 0.026 0.023 0.004 0.005 -0.007
C109 0.035 0.044 0.047 0.009 -0.004 -0.010
C110 0.028 0.035 0.037 0.000 -0.002 -0.005
C111 0.020 0.027 0.020 -0.004 0.003 -0.004
C112 0.022 0.032 0.029 -0.003 0.005 -0.001
C113 0.020 0.037 0.037 -0.006 0.008 0.000
C114 0.032 0.040 0.027 -0.005 0.006 0.003
C115 0.026 0.039 0.032 -0.002 0.009 -0.003
C116 0.018 0.041 0.020 0.001 0.003 -0.003
C117 0.048 0.054 0.034 -0.013 0.005 0.016
C118 0.035 0.056 0.029 0.001 0.009 0.003
C119 0.025 0.027 0.020 0.001 0.007 -0.002
C120 0.031 0.030 0.018 -0.004 0.004 0.000
C121 0.031 0.028 0.030 -0.001 0.004 -0.001
C122 0.031 0.032 0.020 0.001 0.002 0.007
C123 0.026 0.030 0.021 0.001 0.008 -0.005
C124 0.020 0.023 0.021 0.002 0.005 0.000
C125 0.039 0.045 0.049 -0.017 -0.003 0.008
C126 0.022 0.040 0.031 -0.004 0.008 -0.002
F1 0.025 0.042 0.057 0.001 0.007 -0.009
F2 0.034 0.035 0.072 -0.019 -0.011 0.013
F3 0.039 0.074 0.032 0.009 -0.008 -0.001
F4 0.150 0.045 0.113 -0.003 0.112 -0.012
F5 0.058 0.058 0.058 0.000 0.013 0.000
F6 0.061 0.061 0.061 0.000 0.014 0.000
F7 0.073 0.073 0.073 0.000 0.016 0.000
F8 0.056 0.056 0.056 0.000 0.013 0.000
F9 0.059 0.059 0.059 0.000 0.013 0.000
F10 0.092 0.092 0.092 0.000 0.021 0.000
F11 0.102 0.102 0.102 0.000 0.023 0.000
F12 0.121 0.121 0.121 0.000 0.027 0.000
F13 0.053 0.053 0.053 0.000 0.012 0.000
F13A 0.050 0.050 0.050 0.000 0.011 0.000
F14 0.053 0.053 0.053 0.000 0.012 0.000
F14A 0.050 0.050 0.050 0.000 0.011 0.000
F15 0.074 0.074 0.074 0.000 0.017 0.000
F15A 0.076 0.076 0.076 0.000 0.017 0.000
F16 0.050 0.050 0.050 0.000 0.011 0.000
F16A 0.062 0.062 0.062 0.000 0.014 0.000
F17 0.084 0.084 0.084 0.000 0.019 0.000
F17A 0.063 0.063 0.063 0.000 0.014 0.000
F18 0.053 0.053 0.053 0.000 0.012 0.000
F18A 0.065 0.065 0.065 0.000 0.014 0.000
F19 0.086 0.086 0.086 0.000 0.019 0.000
F20 0.079 0.079 0.079 0.000 0.018 0.000
F21 0.077 0.077 0.077 0.000 0.017 0.000
F22 0.103 0.103 0.103 0.000 0.023 0.000
F23 0.089 0.089 0.089 0.000 0.020 0.000
F24 0.103 0.103 0.103 0.000 0.023 0.000
F25 0.050 0.050 0.050 0.000 0.011 0.000
F26 0.058 0.058 0.058 0.000 0.013 0.000
F27 0.061 0.061 0.061 0.000 0.014 0.000
F28 0.046 0.046 0.046 0.000 0.010 0.000
F29 0.046 0.046 0.046 0.000 0.010 0.000
F30 0.046 0.046 0.046 0.000 0.010 0.000
F31 0.120 0.120 0.120 0.000 0.027 0.000
F32 0.106 0.106 0.106 0.000 0.024 0.000
F33 0.099 0.099 0.099 0.000 0.022 0.000
F34 0.062 0.062 0.062 0.000 0.014 0.000
F35 0.078 0.078 0.078 0.000 0.018 0.000
F36 0.072 0.072 0.072 0.000 0.016 0.000
F37 0.084 0.084 0.084 0.000 0.019 0.000
F38 0.073 0.073 0.073 0.000 0.016 0.000
F39 0.088 0.088 0.088 0.000 0.020 0.000
F40 0.066 0.066 0.066 0.000 0.015 0.000
F41 0.114 0.114 0.114 0.000 0.026 0.000
F42 0.083 0.083 0.083 0.000 0.019 0.000
F43 0.097 0.097 0.097 0.000 0.022 0.000
F44 0.062 0.062 0.062 0.000 0.014 0.000
F45 0.134 0.134 0.134 0.000 0.030 0.000
F46 0.046 0.046 0.046 0.000 0.010 0.000
F47 0.042 0.042 0.042 0.000 0.009 0.000
F48 0.047 0.047 0.047 0.000 0.010 0.000
Cl1 0.055 0.055 0.055 0.000 0.012 0.000
Cl2 0.096 0.096 0.096 0.000 0.021 0.000
C127 0.053 0.053 0.053 0.000 0.012 0.000
Cl3 0.133 0.133 0.133 0.000 0.030 0.000
Cl4 0.139 0.139 0.139 0.000 0.031 0.000
C128 0.073 0.073 0.073 0.000 0.016 0.000

loop_
_atom_type_symbol
_atom_type_description
_atom_type_scat_dispersion_real
_atom_type_scat_dispersion_imag
_atom_type_scat_source
C C 0.0181 0.0091 'International Tables Vol C Tables 4.2.6.8 and 6.1.1.4'
H H 0.0000 0.0000 'International Tables Vol C Tables 4.2.6.8 and 6.1.1.4'
B B 0.0090 0.0039 'International Tables Vol C Tables 4.2.6.8 and 6.1.1.4'
N N 0.0311 0.0180 'International Tables Vol C Tables 4.2.6.8 and 6.1.1.4'
F F 0.0727 0.0534 'International Tables Vol C Tables 4.2.6.8 and 6.1.1.4'
S S 0.3331 0.5567 'International Tables Vol C Tables 4.2.6.8 and 6.1.1.4'
Ru Ru 0.0552 3.2960 'International Tables Vol C Tables 4.2.6.8 and 6.1.1.4'
Cl Cl 0.3639 0.7018 'International Tables Vol C Tables 4.2.6.8 and 6.1.1.4'

loop_
_geom_angle_atom_site_label_1
_geom_angle_atom_site_label_2
_geom_angle_atom_site_label_3
_geom_angle
C25 Ru1 C1 146.5(3)
C25 Ru1 C5 88.6(3)
C1 Ru1 C5 68.2(3)
C25 Ru1 C6 109.3(3)
C1 Ru1 C6 38.5(3)
C5 Ru1 C6 37.3(3)
C25 Ru1 C3 125.2(3)
C1 Ru1 C3 68.0(3)
C5 Ru1 C3 65.8(3)
C6 Ru1 C3 79.3(3)
C25 Ru1 C2 162.4(3)
C1 Ru1 C2 37.7(3)
C5 Ru1 C2 79.4(3)
C6 Ru1 C2 68.1(3)
C3 Ru1 C2 37.8(3)
C25 Ru1 C4 95.8(3)
C1 Ru1 C4 80.2(3)
C5 Ru1 C4 36.9(3)
C6 Ru1 C4 67.2(3)
C3 Ru1 C4 35.9(3)
C2 Ru1 C4 66.9(3)
C25 Ru1 S1 93.9(2)
C1 Ru1 S1 80.8(2)
C5 Ru1 S1 124.0(2)
C6 Ru1 S1 91.0(2)
C3 Ru1 S1 140.8(2)
C2 Ru1 S1 103.4(2)
C4 Ru1 S1 158.0(2)
C25 Ru1 S2 84.6(2)
C1 Ru1 S2 126.7(2)
C5 Ru1 S2 153.7(2)
C6 Ru1 S2 164.9(2)
C3 Ru1 S2 97.8(2)
C2 Ru1 S2 100.5(2)
C4 Ru1 S2 118.6(2)
S1 Ru1 S2 81.84(7)
C56 Ru2 C32 144.7(3)
C56 Ru2 C36 87.7(3)
C32 Ru2 C36 68.0(3)
C56 Ru2 C34 126.4(3)
C32 Ru2 C34 67.7(3)
C36 Ru2 C34 66.3(3)
C56 Ru2 C37 107.4(3)
C32 Ru2 C37 38.7(3)
C36 Ru2 C37 37.0(3)
C34 Ru2 C37 79.6(3)
C56 Ru2 C33 162.7(3)
C32 Ru2 C33 37.7(3)
C36 Ru2 C33 79.3(3)
C34 Ru2 C33 37.3(3)
C37 Ru2 C33 68.3(3)
C56 Ru2 C35 95.5(3)
C32 Ru2 C35 80.4(3)
C36 Ru2 C35 37.0(3)
C34 Ru2 C35 36.8(3)
C37 Ru2 C35 67.3(3)
C33 Ru2 C35 67.2(3)
C56 Ru2 S2 93.6(2)
C32 Ru2 S2 81.3(2)
C36 Ru2 S2 125.1(2)
C34 Ru2 S2 139.9(2)
C37 Ru2 S2 92.1(2)
C33 Ru2 S2 103.2(2)
C35 Ru2 S2 159.1(2)
C56 Ru2 S1 85.2(2)
C32 Ru2 S1 127.9(2)
C36 Ru2 S1 152.7(2)
C34 Ru2 S1 97.3(2)
C37 Ru2 S1 166.4(2)
C33 Ru2 S1 101.2(2)
C35 Ru2 S1 117.6(2)
S2 Ru2 S1 81.79(7)
C10 S1 Ru1 102.3(3)
C10 S1 Ru2 123.2(3)
Ru1 S1 Ru2 98.07(7)
C41 S2 Ru2 102.2(3)
C41 S2 Ru1 124.1(3)
Ru2 S2 Ru1 98.09(7)
C25 N1 C26 111.4(7)
C25 N1 C28 126.0(7)
C26 N1 C28 122.5(7)
C25 N2 C27 111.7(7)
C25 N2 C31 126.5(8)
C27 N2 C31 121.6(7)
C56 N3 C57 112.5(7)
C56 N3 C59 126.3(7)
C57 N3 C59 121.0(7)
C56 N4 C58 112.1(7)
C56 N4 C62 126.0(7)
C58 N4 C62 121.8(7)
C2 C1 C6 121.4(8)
C2 C1 C11 121.3(8)
C6 C1 C11 117.2(8)
C2 C1 Ru1 74.5(5)
C6 C1 Ru1 73.5(5)
C11 C1 Ru1 120.2(6)
C1 C2 C3 117.2(8)
C1 C2 C7 122.2(8)
C3 C2 C7 120.6(8)
C1 C2 Ru1 67.8(5)
C3 C2 Ru1 70.6(5)
C7 C2 Ru1 131.1(6)
C4 C3 C2 123.0(8)
C4 C3 Ru1 74.3(5)
C2 C3 Ru1 71.6(5)
C3 C4 C5 117.9(8)
C3 C4 C8 121.5(9)
C5 C4 C8 120.6(9)
C3 C4 Ru1 69.8(5)
C5 C4 Ru1 69.0(5)
C8 C4 Ru1 135.0(6)
C6 C5 C4 122.4(9)
C6 C5 Ru1 71.6(5)
C4 C5 Ru1 74.0(5)
C5 C6 C1 117.7(8)
C5 C6 C9 120.6(8)
C1 C6 C9 121.7(8)
C5 C6 Ru1 71.1(5)
C1 C6 Ru1 68.1(5)
C9 C6 Ru1 133.1(6)
C11 C10 C15 118.9(8)
C11 C10 S1 116.1(6)
C15 C10 S1 124.4(7)
C12 C11 C10 121.7(9)
C12 C11 C1 118.2(9)
C10 C11 C1 119.7(8)
C11 C12 C13 120.0(10)
C14 C13 C12 118.3(10)
C13 C14 C15 124.1(9)
C14 C15 C10 116.9(9)
C14 C15 C16 115.5(8)
C10 C15 C16 127.6(8)
C17 C16 C21 118.4(9)
C17 C16 C15 121.1(9)
C21 C16 C15 120.0(8)
C18 C17 C16 120.0(9)
C18 C17 C22 117.5(8)
C16 C17 C22 122.5(9)
C17 C18 C19 121.9(9)
C18 C19 C20 117.6(9)
C18 C19 C23 120.7(10)
C20 C19 C23 121.7(10)
C21 C20 C19 121.9(10)
C20 C21 C16 119.7(9)
C20 C21 C24 119.8(9)
C16 C21 C24 120.4(9)
N1 C25 N2 103.4(7)
N1 C25 Ru1 127.5(6)
N2 C25 Ru1 128.8(6)
C27 C26 N1 108.0(8)
C27 C26 C29 130.0(9)
N1 C26 C29 121.9(8)
C26 C27 N2 105.5(8)
C26 C27 C30 131.1(9)
N2 C27 C30 123.4(9)
C33 C32 C37 121.7(8)
C33 C32 C42 121.6(8)
C37 C32 C42 116.5(7)
C33 C32 Ru2 74.8(5)
C37 C32 Ru2 73.5(5)
C42 C32 Ru2 119.6(5)
C32 C33 C34 117.4(7)
C32 C33 C38 121.6(8)
C34 C33 C38 120.9(8)
C32 C33 Ru2 67.5(4)
C34 C33 Ru2 70.6(5)
C38 C33 Ru2 131.0(6)
C35 C34 C33 122.6(8)
C35 C34 Ru2 73.2(5)
C33 C34 Ru2 72.1(4)
C34 C35 C36 117.6(8)
C34 C35 C39 121.7(8)
C36 C35 C39 120.7(8)
C34 C35 Ru2 70.0(5)
C36 C35 Ru2 69.7(4)
C39 C35 Ru2 134.4(6)
C37 C36 C35 122.9(8)
C37 C36 Ru2 71.8(5)
C35 C36 Ru2 73.3(5)
C36 C37 C32 117.3(8)
C36 C37 C40 120.8(8)
C32 C37 C40 121.9(8)
C36 C37 Ru2 71.3(5)
C32 C37 Ru2 67.8(4)
C40 C37 Ru2 132.0(6)
C42 C41 C46 118.1(8)
C42 C41 S2 116.2(6)
C46 C41 S2 124.9(6)
C43 C42 C41 121.8(8)
C43 C42 C32 117.9(7)
C41 C42 C32 120.1(7)
C44 C43 C42 120.4(8)
C43 C44 C45 118.5(8)
C44 C45 C46 122.7(9)
C45 C46 C41 118.4(8)
C45 C46 C47 114.8(8)
C41 C46 C47 126.7(8)
C48 C47 C52 119.7(8)
C48 C47 C46 120.4(8)
C52 C47 C46 118.8(8)
C49 C48 C47 118.1(9)
C49 C48 C53 117.9(8)
C47 C48 C53 124.0(8)
C50 C49 C48 122.0(9)
C51 C50 C49 118.9(9)
C51 C50 C54 120.5(10)
C49 C50 C54 120.6(9)
C50 C51 C52 121.4(9)
C51 C52 C47 119.3(8)
C51 C52 C55 119.4(8)
C47 C52 C55 121.2(8)
N3 C56 N4 102.9(7)
N3 C56 Ru2 129.5(6)
N4 C56 Ru2 127.2(6)
C58 C57 N3 105.5(8)
C58 C57 C60 131.3(8)
N3 C57 C60 123.2(8)
C57 C58 N4 107.1(8)
C57 C58 C61 130.6(9)
N4 C58 C61 122.3(8)
C63 B1 C87 104.7(7)
C63 B1 C79 112.4(7)
C87 B1 C79 110.1(7)
C63 B1 C71 113.8(7)
C87 B1 C71 111.4(7)
C79 B1 C71 104.6(7)
C119 B2 C95 104.1(7)
C119 B2 C103 113.7(8)
C95 B2 C103 111.0(7)
C119 B2 C111 112.6(7)
C95 B2 C111 112.6(8)
C103 B2 C111 103.1(7)
C64 C63 C68 115.0(8)
C64 C63 B1 119.5(7)
C68 C63 B1 125.2(8)
C63 C64 C65 123.5(8)
C66 C65 C64 120.0(8)
C66 C65 C69 121.6(8)
C64 C65 C69 118.4(8)
C67 C66 C65 118.7(8)
C66 C67 C68 120.4(9)
C66 C67 C70 118.4(9)
C68 C67 C70 121.3(9)
C67 C68 C63 122.4(8)
F1 C69 F2 105.3(8)
F1 C69 F3 105.7(8)
F2 C69 F3 107.2(8)
F1 C69 C65 112.4(8)
F2 C69 C65 112.8(8)
F3 C69 C65 112.9(8)
F4 C70 F5 107.3(9)
F4 C70 F6 106.5(9)
F5 C70 F6 102.4(9)
F4 C70 C67 113.6(9)
F5 C70 C67 112.9(8)
F6 C70 C67 113.3(8)
C72 C71 C76 115.6(8)
C72 C71 B1 121.4(8)
C76 C71 B1 122.7(8)
C71 C72 C73 122.8(9)
C74 C73 C72 119.9(10)
C74 C73 C77 119.7(9)
C72 C73 C77 120.4(9)
C73 C74 C75 118.7(10)
C76 C75 C74 120.2(9)
C76 C75 C78 120.4(10)
C74 C75 C78 119.5(10)
C75 C76 C71 122.7(9)
F9 C77 F7 106.1(8)
F9 C77 F8 105.8(9)
F7 C77 F8 103.8(9)
F9 C77 C73 114.0(9)
F7 C77 C73 112.2(9)
F8 C77 C73 114.1(8)
F12 C78 F11 113.2(13)
F12 C78 F10 102.8(10)
F11 C78 F10 96.9(10)
F12 C78 C75 115.0(11)
F11 C78 C75 113.2(10)
F10 C78 C75 113.8(11)
C84 C79 C80 116.2(8)
C84 C79 B1 117.8(8)
C80 C79 B1 125.9(8)
C81 C80 C79 122.3(9)
C82 C81 C80 120.5(10)
C82 C81 C85 119.0(9)
C80 C81 C85 120.5(9)
C81 C82 C83 118.4(9)
C82 C83 C84 120.7(9)
C82 C83 C86 119.9(9)
C84 C83 C86 119.4(9)
C79 C84 C83 121.8(9)
F14A C85 F13A 102.7(13)
F14A C85 F13 131.6(13)
F13A C85 F13 42.4(8)
F14A C85 F15 56.4(11)
F13A C85 F15 126.8(14)
F13 C85 F15 111.7(14)
F14A C85 F14 44.3(9)
F13A C85 F14 64.2(10)
F13 C85 F14 104.9(12)
F15 C85 F14 97.7(13)
F14A C85 F15A 98.6(12)
F13A C85 F15A 111.0(13)
F13 C85 F15A 75.5(12)
F15 C85 F15A 43.7(10)
F14 C85 F15A 131.5(14)
F14A C85 C81 113.4(11)
F13A C85 C81 116.6(11)
F13 C85 C81 113.0(11)
F15 C85 C81 116.6(12)
F14 C85 C81 111.3(11)
F15A C85 C81 112.7(12)
F18 C86 F16A 125.2(13)
F18 C86 F17A 36.9(9)
F16A C86 F17A 111.6(14)
F18 C86 F16 117.8(13)
F16A C86 F16 35.3(8)
F17A C86 F16 129.6(13)
F18 C86 F18A 62.4(11)
F16A C86 F18A 110.2(14)
F17A C86 F18A 99.2(12)
F16 C86 F18A 76.8(12)
F18 C86 F17 95.4(13)
F16A C86 F17 58.4(11)
F17A C86 F17 62.0(11)
F16 C86 F17 92.3(12)
F18A C86 F17 144.6(13)
F18 C86 C83 120.0(12)
F16A C86 C83 113.7(11)
F17A C86 C83 112.6(12)
F16 C86 C83 116.3(10)
F18A C86 C83 108.5(11)
F17 C86 C83 106.5(12)
C92 C87 C88 116.4(9)
C92 C87 B1 119.9(8)
C88 C87 B1 123.5(8)
C87 C88 C89 121.8(9)
C90 C89 C88 120.8(10)
C90 C89 C93 119.9(10)
C88 C89 C93 119.3(10)
C89 C90 C91 118.0(10)
C92 C91 C90 120.8(10)
C92 C91 C94 120.1(10)
C90 C91 C94 119.1(9)
C87 C92 C91 122.1(10)
F20 C93 F19 112.1(10)
F20 C93 F21 101.5(10)
F19 C93 F21 99.5(9)
F20 C93 C89 115.4(9)
F19 C93 C89 113.8(10)
F21 C93 C89 112.7(9)
F22 C94 F24 111.6(11)
F22 C94 F23 100.9(9)
F24 C94 F23 97.9(10)
F22 C94 C91 115.3(10)
F24 C94 C91 114.3(9)
F23 C94 C91 114.6(9)
C100 C95 C96 115.3(8)
C100 C95 B2 120.3(8)
C96 C95 B2 124.2(8)
C97 C96 C95 122.1(8)
C98 C97 C96 120.9(9)
C98 C97 C101 118.1(8)
C96 C97 C101 121.0(8)
C99 C98 C97 118.1(9)
C98 C99 C100 120.7(9)
C98 C99 C102 119.0(8)
C100 C99 C102 120.4(8)
C99 C100 C95 122.9(9)
F25 C101 F26 107.3(8)
F25 C101 F27 105.6(7)
F26 C101 F27 105.3(8)
F25 C101 C97 113.5(8)
F26 C101 C97 112.6(7)
F27 C101 C97 111.9(8)
F30 C102 F29 106.7(8)
F30 C102 F28 106.9(8)
F29 C102 F28 105.7(7)
F30 C102 C99 113.6(8)
F29 C102 C99 112.5(8)
F28 C102 C99 110.9(8)
C104 C103 C108 115.8(8)
C104 C103 B2 122.0(8)
C108 C103 B2 121.9(8)
C105 C104 C103 122.0(9)
C106 C105 C104 121.7(9)
C106 C105 C109 119.2(9)
C104 C105 C109 119.1(10)
C105 C106 C107 118.3(9)
C106 C107 C108 120.1(9)
C106 C107 C110 119.2(9)
C108 C107 C110 120.6(9)
C107 C108 C103 122.0(9)
F33 C109 F31 108.9(11)
F33 C109 F32 104.0(11)
F31 C109 F32 97.2(11)
F33 C109 C105 116.5(10)
F31 C109 C105 114.8(11)
F32 C109 C105 113.1(10)
F36 C110 F34 105.8(9)
F36 C110 F35 107.5(9)
F34 C110 F35 103.5(9)
F36 C110 C107 113.9(9)
F34 C110 C107 113.7(9)
F35 C110 C107 111.7(9)
C112 C111 C116 116.6(8)
C112 C111 B2 121.2(8)
C116 C111 B2 121.9(8)
C113 C112 C111 120.7(9)
C114 C113 C112 121.9(9)
C114 C113 C117 119.0(9)
C112 C113 C117 119.0(9)
C115 C114 C113 118.1(9)
C114 C115 C116 121.2(9)
C114 C115 C118 118.4(9)
C116 C115 C118 120.3(9)
C115 C116 C111 121.5(9)
F38 C117 F39 107.8(10)
F38 C117 F37 107.4(11)
F39 C117 F37 103.8(10)
F38 C117 C113 112.8(9)
F39 C117 C113 112.6(11)
F37 C117 C113 111.9(9)
F40 C118 F41 103.1(11)
F40 C118 F42 104.7(9)
F41 C118 F42 109.7(11)
F40 C118 C115 113.8(9)
F41 C118 C115 112.8(10)
F42 C118 C115 112.0(10)
C120 C119 C124 115.3(8)
C120 C119 B2 123.4(8)
C124 C119 B2 121.1(8)
C119 C120 C121 122.7(8)
C122 C121 C120 120.5(9)
C122 C121 C125 119.1(9)
C120 C121 C125 120.3(9)
C123 C122 C121 118.2(9)
C122 C123 C124 120.7(8)
C122 C123 C126 121.2(9)
C124 C123 C126 117.9(8)
C123 C124 C119 122.6(8)
F43 C125 F45 118.7(12)
F43 C125 F44 100.4(9)
F45 C125 F44 98.1(11)
F43 C125 C121 113.2(11)
F45 C125 C121 113.1(11)
F44 C125 C121 111.2(10)
F48 C126 F46 107.3(8)
F48 C126 F47 106.1(8)
F46 C126 F47 106.1(7)
F48 C126 C123 112.2(8)
F46 C126 C123 112.4(8)
F47 C126 C123 112.3(8)
F13A F13 C85 67.8(14)
F13A F13 F15A 113.4(16)
C85 F13 F15A 53.6(10)
F13 F13A C85 69.8(14)
F13 F13A F14 127.1(17)
C85 F13A F14 60.2(10)
F14A F14 C85 64.1(12)
F14A F14 F13A 112.3(16)
C85 F14 F13A 55.6(9)
F14 F14A F15 128.9(18)
F14 F14A C85 71.6(13)
F15 F14A C85 63.1(12)
F15A F15 F14A 128(2)
F15A F15 C85 70.3(16)
F14A F15 C85 60.5(12)
F15 F15A C85 66.1(16)
F15 F15A F13 109.1(19)
C85 F15A F13 50.8(9)
F16A F16 C86 66.6(17)
F16A F16 F18A 117(2)
C86 F16 F18A 53.3(9)
F16 F16A C86 78.1(19)
F16 F16A F17 143(2)
C86 F16A F17 68.8(13)
F16A F17 F17A 99.4(16)
F16A F17 C86 52.8(11)
F17A F17 C86 53.5(10)
F18 F17A C86 65.4(17)
F18 F17A F17 123(2)
C86 F17A F17 64.4(12)
F17A F18 C86 77.7(19)
F17A F18 F18A 143(2)
C86 F18 F18A 65.3(12)
F18 F18A C86 52.3(9)
F18 F18A F16 90.4(12)
C86 F18A F16 49.9(8)
Cl2 C127 Cl1 112.4(7)
Cl3 C128 Cl4 111.4(9)

loop_
_geom_bond_atom_site_label_1
_geom_bond_atom_site_label_2
_geom_bond_distance
Ru1 C25 2.131(9)
Ru1 C1 2.146(8)
Ru1 C5 2.211(8)
Ru1 C6 2.218(8)
Ru1 C3 2.221(9)
Ru1 C2 2.234(9)
Ru1 C4 2.277(8)
Ru1 S1 2.416(2)
Ru1 S2 2.447(2)
Ru2 C56 2.112(8)
Ru2 C32 2.150(8)
Ru2 C36 2.220(8)
Ru2 C34 2.226(8)
Ru2 C37 2.226(8)
Ru2 C33 2.245(8)
Ru2 C35 2.266(8)
Ru2 S2 2.417(2)
Ru2 S1 2.449(2)
S1 C10 1.824(9)
S2 C41 1.824(9)
N1 C25 1.361(11)
N1 C26 1.374(11)
N1 C28 1.463(11)
N2 C25 1.367(11)
N2 C27 1.396(12)
N2 C31 1.450(11)
N3 C56 1.356(11)
N3 C57 1.396(11)
N3 C59 1.460(11)
N4 C56 1.369(11)
N4 C58 1.377(11)
N4 C62 1.464(11)
C1 C2 1.419(13)
C1 C6 1.440(12)
C1 C11 1.476(12)
C2 C3 1.441(12)
C2 C7 1.510(12)
C3 C4 1.387(13)
C4 C5 1.424(13)
C4 C8 1.495(13)
C5 C6 1.415(12)
C6 C9 1.504(13)
C10 C11 1.408(13)
C10 C15 1.427(12)
C11 C12 1.387(13)
C12 C13 1.396(15)
C13 C14 1.380(15)
C14 C15 1.405(14)
C15 C16 1.480(13)
C16 C17 1.410(12)
C16 C21 1.411(14)
C17 C18 1.380(13)
C17 C22 1.518(13)
C18 C19 1.392(15)
C19 C20 1.399(14)
C19 C23 1.508(14)
C20 C21 1.381(14)
C21 C24 1.521(13)
C26 C27 1.342(13)
C26 C29 1.501(13)
C27 C30 1.477(13)
C32 C33 1.422(12)
C32 C37 1.451(12)
C32 C42 1.483(11)
C33 C34 1.429(12)
C33 C38 1.494(11)
C34 C35 1.418(12)
C35 C36 1.425(12)
C35 C39 1.493(12)
C36 C37 1.409(12)
C37 C40 1.502(12)
C41 C42 1.413(11)
C41 C46 1.413(12)
C42 C43 1.389(12)
C43 C44 1.380(12)
C44 C45 1.393(13)
C45 C46 1.407(13)
C46 C47 1.507(11)
C47 C48 1.406(12)
C47 C52 1.407(12)
C48 C49 1.405(13)
C48 C53 1.502(13)
C49 C50 1.378(14)
C50 C51 1.378(13)
C50 C54 1.522(12)
C51 C52 1.393(12)
C52 C55 1.509(12)
C57 C58 1.354(13)
C57 C60 1.477(13)
C58 C61 1.489(12)
B1 C63 1.632(12)
B1 C87 1.644(13)
B1 C79 1.646(13)
B1 C71 1.648(12)
B2 C119 1.625(14)
B2 C95 1.635(13)
B2 C103 1.644(13)
B2 C111 1.653(13)
C63 C64 1.387(12)
C63 C68 1.414(11)
C64 C65 1.398(12)
C65 C66 1.388(12)
C65 C69 1.480(12)
C66 C67 1.383(13)
C67 C68 1.402(13)
C67 C70 1.482(13)
C69 F1 1.333(11)
C69 F2 1.336(11)
C69 F3 1.347(11)
C70 F4 1.301(12)
C70 F5 1.338(12)
C70 F6 1.355(12)
C71 C72 1.397(12)
C71 C76 1.401(12)
C72 C73 1.398(13)
C73 C74 1.391(14)
C73 C77 1.475(15)
C74 C75 1.394(15)
C75 C76 1.391(13)
C75 C78 1.462(14)
C77 F9 1.336(12)
C77 F7 1.343(13)
C77 F8 1.346(13)
C78 F12 1.257(16)
C78 F11 1.320(15)
C78 F10 1.327(14)
C79 C84 1.392(12)
C79 C80 1.406(12)
C80 C81 1.391(13)
C81 C82 1.384(14)
C81 C85 1.465(16)
C82 C83 1.393(14)
C83 C84 1.401(13)
C83 C86 1.495(14)
C85 F14A 1.289(18)
C85 F13A 1.294(17)
C85 F13 1.311(18)
C85 F15 1.32(2)
C85 F14 1.361(19)
C85 F15A 1.36(2)
C86 F18 1.221(17)
C86 F16A 1.257(18)
C86 F17A 1.312(19)
C86 F16 1.339(18)
C86 F18A 1.40(2)
C86 F17 1.47(2)
C87 C92 1.390(12)
C87 C88 1.395(12)
C88 C89 1.402(13)
C89 C90 1.381(15)
C89 C93 1.493(15)
C90 C91 1.394(15)
C91 C92 1.393(14)
C91 C94 1.465(15)
C93 F20 1.293(13)
C93 F19 1.320(13)
C93 F21 1.380(14)
C94 F22 1.292(14)
C94 F24 1.298(14)
C94 F23 1.373(14)
C95 C100 1.394(12)
C95 C96 1.404(12)
C96 C97 1.393(12)
C97 C98 1.387(12)
C97 C101 1.499(13)
C98 C99 1.379(13)
C99 C100 1.390(13)
C99 C102 1.495(13)
C101 F25 1.314(11)
C101 F26 1.332(12)
C101 F27 1.336(11)
C102 F30 1.331(11)
C102 F29 1.334(11)
C102 F28 1.350(11)
C103 C104 1.400(13)
C103 C108 1.405(12)
C104 C105 1.383(13)
C105 C106 1.368(14)
C105 C109 1.492(14)
C106 C107 1.395(14)
C107 C108 1.399(13)
C107 C110 1.482(14)
C109 F33 1.286(14)
C109 F31 1.298(16)
C109 F32 1.325(16)
C110 F36 1.301(13)
C110 F34 1.326(12)
C110 F35 1.341(13)
C111 C112 1.401(13)
C111 C116 1.405(12)
C112 C113 1.394(13)
C113 C114 1.381(14)
C113 C117 1.513(15)
C114 C115 1.372(14)
C115 C116 1.394(13)
C115 C118 1.498(14)
C117 F38 1.325(13)
C117 F39 1.327(14)
C117 F37 1.328(15)
C118 F40 1.307(13)
C118 F41 1.312(16)
C118 F42 1.315(13)
C119 C120 1.389(13)
C119 C124 1.418(12)
C120 C121 1.407(13)
C121 C122 1.391(13)
C121 C125 1.488(14)
C122 C123 1.388(13)
C123 C124 1.391(12)
C123 C126 1.499(13)
C125 F43 1.310(15)
C125 F45 1.334(16)
C125 F44 1.359(14)
C126 F48 1.322(11)
C126 F46 1.335(12)
C126 F47 1.345(11)
F13 F13A 0.942(16)
F13 F15A 1.64(2)
F13A F14 1.413(19)
F14 F14A 1.002(17)
F14A F15 1.23(2)
F15 F15A 1.00(2)
F16 F16A 0.791(18)
F16 F18A 1.70(2)
F16A F17 1.34(2)
F17 F17A 1.44(2)
F17A F18 0.807(18)
F18 F18A 1.37(2)
Cl1 C127 1.765(13)
Cl2 C127 1.732(13)
Cl3 C128 1.738(16)
Cl4 C128 1.740(17)
